data_9011273
loop_
_publ_author_name
'Edstrom, K.'
'Thomas, J. O.'
'Farrington, G. C.'

_publ_section_title
;Structural aspects of the Na+ -> Cd2+ ion-exchange process in Na+
 beta-alumina Note: anisoB's from ICSD Sample: y = 1.22
;
_journal_issue 5
_journal_name_full 'Acta Crystallographica, Section B'
_journal_page_first 635
_journal_page_last 643
_journal_paper_doi 10.1107/S0108768191003075
_journal_volume 47
_journal_year 1991
_chemical_formula_structural Cd.61Al11O17.11
_chemical_formula_sum 'Al11 Cd0.615 O17.111'
_space_group_IT_number 194
_symmetry_space_group_name_Hall '-P 6c 2c'
_symmetry_space_group_name_H-M 'P 63/m m c'
_cell_angle_alpha 90
_cell_angle_beta 90
_cell_angle_gamma 120
_cell_length_a 5.5869
_cell_length_b 5.5869
_cell_length_c 22.370
_cell_formula_units_Z 2
_cell_volume 604.698
_database_code_amcsd 0009851
_exptl_crystal_density_diffrn 3.513
_cod_original_formula_sum 'Cd.615 Al11 O17.111'
_cod_database_code 9011273
_amcsd_formula_title Cd.61Al11O17.11

loop_
_space_group_symop_operation_xyz
x,y,z
-x,-x+y,1/2+z
x,x-y,1/2-z
-x+y,-x,1/2-z
x-y,x,1/2+z
-y,-x,z
y,x,-z
y,-x+y,-z
-y,x-y,z
x-y,-y,1/2+z
-x+y,y,1/2-z
x,y,1/2-z
-x,-y,1/2+z
x,x-y,z
-x,-x+y,-z
x-y,x,-z
-x+y,-x,z
y,x,1/2+z
-y,-x,1/2-z
-y,x-y,1/2-z
y,-x+y,1/2+z
-x+y,y,z
x-y,-y,-z
-x,-y,-z

loop_
_atom_site_aniso_label
_atom_site_aniso_U_11
_atom_site_aniso_U_22
_atom_site_aniso_U_33
_atom_site_aniso_U_12
_atom_site_aniso_U_13
_atom_site_aniso_U_23
CdC 0.06250 0.06250 0.02130 0.03760 0.00000 0.00000
CdD 0.03522 0.03522 0.01369 -0.00866 0.00000 0.00000
CdE 0.07839 0.07839 0.00761 0.01007 0.00000 0.00000
CdF 0.04388 0.04388 0.03448 -0.00747 0.00000 0.00000
Al1 0.00619 0.00619 0.00456 0.00310 0.00000 0.00000
Al2 0.00518 0.00518 0.00507 0.00260 0.00000 0.00000
Al3 0.00524 0.00431 0.00659 0.00215 -0.00011 -0.00027
Al4 0.06274 0.06274 0.00380 0.02574 0.00000 0.00000
Al5 0.00652 0.00402 0.00558 0.00200 -0.00005 -0.00005
O1 0.00524 0.00431 0.00659 0.00215 -0.00011 -0.00027
O2 0.00404 0.00404 0.00456 0.00203 0.00000 0.00000
O3 0.00817 0.00817 0.00380 0.00409 0.00000 0.00000
O4 0.00471 0.00471 0.00406 0.00235 0.00000 0.00000
O5 0.00549 0.00549 0.01065 0.00232 0.00005 -0.00005

loop_
_atom_site_label
_atom_site_fract_x
_atom_site_fract_y
_atom_site_fract_z
_atom_site_occupancy
_atom_site_U_iso_or_equiv
CdC 0.86044 0.13960 0.25000 0.12900 ?
CdD 0.83617 0.16380 0.26124 0.02300 ?
CdE 0.73583 0.33200 0.25000 0.01100 ?
CdF 0.79815 0.29260 0.25000 0.00400 ?
Al1 -0.16795 -0.33590 0.10711 0.96300 0.00550
Al2 0.33333 0.66667 0.02501 1.00000 0.00410
Al3 0.33333 0.66667 0.17632 1.00000 0.00750
Al4 0.00000 0.00000 0.00000 1.00000 0.00440
Al5 -0.16019 -0.32038 0.17540 0.03700 0.00550
O1 0.15714 0.31428 0.05028 1.00000 0.00530
O2 0.50234 0.49766 0.14684 1.00000 0.00710
O3 0.66667 0.33333 0.05578 1.00000 0.00550
O4 0.00000 0.00000 0.14368 1.00000 0.00490
O5 0.27774 -0.27774 0.25000 0.33333 ?
O6 0.83333 0.16667 0.25000 0.03700 0.00300

loop_
_cod_related_entry_id
_cod_related_entry_database
_cod_related_entry_code
1 AMCSD 0009851
